data_4311591
loop_
_publ_author_name
'H. V. Rasika Dias'
'Shreeyukta Singh'

_publ_contact_author_address
;Department of Chemistry and Biochemistry
The University of Texas at Arlington
Arlington, Texas 76019-0065, USA
;
_publ_contact_author_email dias@uta.edu
_publ_contact_author_fax 817-272-3808
_publ_contact_author_name 'Prof. H. V. R. Dias'
_publ_contact_author_phone 817-272-3813
_publ_section_title
;
 Copper(I) Complexes of Fluorinated Triazapentadienyl Ligands: Synthesis
 and Characterization of [N{(C3F7)C(Dipp)N}2]CuL (Where L = NCCH3, CNBut,
 CO; Dipp = 2,6-Diisopropylphenyl)
;
_journal_name_full 'Inorganic Chemistry'
_journal_page_first 5786
_journal_page_last 5788
_journal_paper_doi 10.1021/ic049229w
_journal_volume 43
_journal_year 2004
_chemical_formula_sum 'C33 H34 Cu F14 N3 O'
_chemical_formula_weight 818.17
_chemical_name_common '[N{(C3F7)C(Dipp)N}2]CuCO'
_chemical_name_systematic
; 
 ? 
;
_space_group_IT_number 2
_symmetry_cell_setting triclinic
_symmetry_space_group_name_Hall '-P 1'
_symmetry_space_group_name_H-M 'P -1'
_atom_sites_solution_hydrogens geom
_atom_sites_solution_primary direct
_atom_sites_solution_secondary difmap
_audit_creation_method SHELXL-97
_cell_angle_alpha 102.5290(10)
_cell_angle_beta 97.1800(10)
_cell_angle_gamma 109.2240(10)
_cell_formula_units_Z 2
_cell_length_a 10.2756(4)
_cell_length_b 11.6283(5)
_cell_length_c 16.6953(6)
_cell_measurement_reflns_used 5101
_cell_measurement_temperature 99(2)
_cell_measurement_theta_max 27.53
_cell_measurement_theta_min 2.30
_cell_volume 1796.56(12)
_computing_cell_refinement 'Bruker SMART'
_computing_data_collection 'Bruker SMART'
_computing_data_reduction 'Bruker SAINT'
_computing_molecular_graphics 'Bruker SHELXTL'
_computing_publication_material 'Bruker SHELXTL'
_computing_structure_refinement 'SHELXL-97 (Sheldrick, 1997)'
_computing_structure_solution 'SHELXS-97 (Sheldrick, 1990)'
_diffrn_ambient_temperature 99(2)
_diffrn_measured_fraction_theta_full 0.994
_diffrn_measured_fraction_theta_max 0.994
_diffrn_measurement_device_type 'CCD area detector'
_diffrn_measurement_method 'phi and omega scans'
_diffrn_radiation_monochromator graphite
_diffrn_radiation_source 'fine-focus sealed tube'
_diffrn_radiation_type MoK\a
_diffrn_radiation_wavelength 0.71073
_diffrn_reflns_av_R_equivalents 0.0000
_diffrn_reflns_av_sigmaI/netI 0.0568
_diffrn_reflns_limit_h_max 12
_diffrn_reflns_limit_h_min -12
_diffrn_reflns_limit_k_max 13
_diffrn_reflns_limit_k_min -13
_diffrn_reflns_limit_l_max 19
_diffrn_reflns_limit_l_min -19
_diffrn_reflns_number 20235
_diffrn_reflns_theta_full 25.00
_diffrn_reflns_theta_max 25.00
_diffrn_reflns_theta_min 1.93
_exptl_absorpt_coefficient_mu 0.712
_exptl_absorpt_correction_type none
_exptl_absorpt_process_details SADABS
_exptl_crystal_colour pale-yellow
_exptl_crystal_density_diffrn 1.512
_exptl_crystal_density_meas 0
_exptl_crystal_density_method 'not measured'
_exptl_crystal_description plates
_exptl_crystal_F_000 832
_exptl_crystal_size_max 0.47
_exptl_crystal_size_mid 0.09
_exptl_crystal_size_min 0.02
_refine_diff_density_max 0.750
_refine_diff_density_min -0.459
_refine_diff_density_rms 0.064
_refine_ls_extinction_method none
_refine_ls_goodness_of_fit_ref 1.046
_refine_ls_hydrogen_treatment mixed
_refine_ls_matrix_type full
_refine_ls_number_parameters 478
_refine_ls_number_reflns 20235
_refine_ls_number_restraints 0
_refine_ls_restrained_S_all 1.046
_refine_ls_R_factor_all 0.0582
_refine_ls_R_factor_gt 0.0436
_refine_ls_shift/su_max 0.002
_refine_ls_shift/su_mean 0.000
_refine_ls_structure_factor_coef Fsqd
_refine_ls_weighting_details 'calc w=1/[\s^2^(Fo^2^)+(0.0400P)^2^+0.0000P] where P=(Fo^2^+2Fc^2^)/3'
_refine_ls_weighting_scheme calc
_refine_ls_wR_factor_gt 0.0920
_refine_ls_wR_factor_ref 0.0968
_reflns_number_gt 15897
_reflns_number_total 20235
_reflns_threshold_expression >2sigma(I)
_cod_data_source_file ic049229wsi20040614_092600_3.cif
_cod_data_source_block dias76t
_cod_depositor_comments
;
The following automatic conversions were performed:
'_symmetry_cell_setting' value 'Triclinic' changed to 'triclinic'
according to '/home/saulius/struct/CIF-dictionaries/cif_core.dic'
dictionary named 'cif_core.dic' version 2.4.1 from 2010-06-29.

Automatic conversion script
Id: cif_fix_enum 1527 2010-12-29 10:47:43Z saulius 
;
_cod_database_code 4311591

loop_
_symmetry_equiv_pos_as_xyz
'x, y, z'
'-x, -y, -z'

loop_
_atom_site_label
_atom_site_type_symbol
_atom_site_fract_x
_atom_site_fract_y
_atom_site_fract_z
_atom_site_U_iso_or_equiv
_atom_site_adp_type
_atom_site_occupancy
_atom_site_symmetry_multiplicity
_atom_site_calc_flag
_atom_site_refinement_flags
_atom_site_disorder_assembly
_atom_site_disorder_group
C C 0.9695(2) 0.9591(2) 0.28476(13) 0.0305(5) Uani 1 1 d . . .
C1 C 0.5284(2) 0.92138(17) 0.17706(11) 0.0168(4) Uani 1 1 d . . .
C2 C 0.6274(2) 1.12305(17) 0.27711(11) 0.0171(4) Uani 1 1 d . . .
C9 C 0.63347(19) 0.75788(17) 0.14310(11) 0.0166(4) Uani 1 1 d . . .
C10 C 0.6704(2) 0.74295(17) 0.06460(12) 0.0191(5) Uani 1 1 d . . .
C11 C 0.6899(2) 0.63196(18) 0.03030(12) 0.0239(5) Uani 1 1 d . . .
H11 H 0.7152 0.6193 -0.0228 0.029 Uiso 1 1 calc R . .
C12 C 0.6733(2) 0.53922(18) 0.07185(13) 0.0258(5) Uani 1 1 d . . .
H12 H 0.6881 0.4639 0.0476 0.031 Uiso 1 1 calc R . .
C13 C 0.6353(2) 0.55609(18) 0.14848(12) 0.0247(5) Uani 1 1 d . . .
H13 H 0.6229 0.4914 0.1763 0.030 Uiso 1 1 calc R . .
C14 C 0.61473(19) 0.66553(17) 0.18583(12) 0.0203(5) Uani 1 1 d . . .
C15 C 0.6932(2) 0.84620(18) 0.01929(12) 0.0242(5) Uani 1 1 d . . .
H15 H 0.6447 0.9030 0.0436 0.029 Uiso 1 1 calc R . .
C16 C 0.8482(3) 0.9259(3) 0.03447(18) 0.0643(9) Uani 1 1 d . . .
H16A H 0.8999 0.8714 0.0155 0.097 Uiso 1 1 calc R . .
H16B H 0.8846 0.9683 0.0946 0.097 Uiso 1 1 calc R . .
H16C H 0.8606 0.9896 0.0032 0.097 Uiso 1 1 calc R . .
C17 C 0.6295(3) 0.7933(2) -0.07439(13) 0.0568(8) Uani 1 1 d . . .
H17A H 0.6385 0.8634 -0.0997 0.085 Uiso 1 1 calc R . .
H17B H 0.5295 0.7407 -0.0831 0.085 Uiso 1 1 calc R . .
H17C H 0.6794 0.7417 -0.1007 0.085 Uiso 1 1 calc R . .
C18 C 0.5745(2) 0.68092(19) 0.27153(12) 0.0265(5) Uani 1 1 d . . .
H18 H 0.5721 0.7678 0.2900 0.032 Uiso 1 1 calc R . .
C19 C 0.6830(2) 0.6695(2) 0.33769(13) 0.0355(6) Uani 1 1 d . . .
H19A H 0.6578 0.6867 0.3926 0.053 Uiso 1 1 calc R . .
H19B H 0.7766 0.7308 0.3404 0.053 Uiso 1 1 calc R . .
H19C H 0.6841 0.5836 0.3226 0.053 Uiso 1 1 calc R . .
C20 C 0.4274(2) 0.5854(2) 0.26549(14) 0.0371(6) Uani 1 1 d . . .
H20A H 0.4268 0.4992 0.2472 0.056 Uiso 1 1 calc R . .
H20B H 0.3586 0.5968 0.2248 0.056 Uiso 1 1 calc R . .
H20C H 0.4026 0.5990 0.3206 0.056 Uiso 1 1 calc R . .
C3 C 0.3873(2) 0.84473(18) 0.11290(12) 0.0238(5) Uani 1 1 d . . .
C4 C 0.2552(2) 0.82385(19) 0.14953(13) 0.0278(5) Uani 1 1 d . . .
C5 C 0.1232(2) 0.7094(2) 0.09897(16) 0.0411(6) Uani 1 1 d . . .
C6 C 0.5750(2) 1.23140(17) 0.31050(12) 0.0208(5) Uani 1 1 d . . .
C7 C 0.4334(2) 1.18713(19) 0.33731(13) 0.0269(5) Uani 1 1 d . . .
C8 C 0.4099(3) 1.2858(2) 0.40649(15) 0.0363(6) Uani 1 1 d . . .
C21 C 0.8669(2) 1.23293(17) 0.36600(12) 0.0218(5) Uani 1 1 d . . .
C26 C 0.9641(2) 1.32133(18) 0.33758(13) 0.0261(5) Uani 1 1 d . . .
C25 C 1.0824(2) 1.4095(2) 0.39653(16) 0.0389(6) Uani 1 1 d . . .
H25 H 1.1507 1.4709 0.3789 0.047 Uiso 1 1 calc R . .
C24 C 1.1027(3) 1.4100(2) 0.47887(16) 0.0447(7) Uani 1 1 d . . .
H24 H 1.1852 1.4703 0.5176 0.054 Uiso 1 1 calc R . .
C23 C 1.0039(3) 1.3235(2) 0.50586(14) 0.0403(7) Uani 1 1 d . . .
H23 H 1.0188 1.3255 0.5636 0.048 Uiso 1 1 calc R . .
C22 C 0.8828(2) 1.23306(19) 0.45098(13) 0.0296(5) Uani 1 1 d . . .
C30 C 0.9455(2) 1.3215(2) 0.24561(14) 0.0346(6) Uani 1 1 d . . .
H30 H 0.8519 1.2553 0.2148 0.042 Uiso 1 1 calc R . .
C32 C 1.0588(3) 1.2887(2) 0.20584(16) 0.0500(7) Uani 1 1 d . . .
H32A H 1.1516 1.3535 0.2343 0.075 Uiso 1 1 calc R . .
H32B H 1.0412 1.2857 0.1462 0.075 Uiso 1 1 calc R . .
H32C H 1.0566 1.2060 0.2114 0.075 Uiso 1 1 calc R . .
C31 C 0.9458(3) 1.4494(2) 0.23552(16) 0.0526(7) Uani 1 1 d . . .
H31A H 1.0384 1.5153 0.2628 0.079 Uiso 1 1 calc R . .
H31B H 0.8731 1.4701 0.2616 0.079 Uiso 1 1 calc R . .
H31C H 0.9262 1.4446 0.1757 0.079 Uiso 1 1 calc R . .
C27 C 0.7738(3) 1.1375(2) 0.48039(13) 0.0389(6) Uani 1 1 d . . .
H27 H 0.6835 1.1048 0.4376 0.047 Uiso 1 1 calc R . .
C29 C 0.8164(3) 1.0245(2) 0.48591(15) 0.0665(9) Uani 1 1 d . . .
H29A H 0.8233 0.9814 0.4301 0.100 Uiso 1 1 calc R . .
H29B H 0.7452 0.9652 0.5064 0.100 Uiso 1 1 calc R . .
H29C H 0.9080 1.0545 0.5247 0.100 Uiso 1 1 calc R . .
C28 C 0.7449(3) 1.1960(2) 0.56534(14) 0.0535(7) Uani 1 1 d . . .
H28A H 0.8280 1.2191 0.6100 0.080 Uiso 1 1 calc R . .
H28B H 0.6638 1.1341 0.5773 0.080 Uiso 1 1 calc R . .
H28C H 0.7244 1.2718 0.5627 0.080 Uiso 1 1 calc R . .
Cu Cu 0.81052(3) 0.98745(2) 0.262220(15) 0.02081(7) Uani 1 1 d . . .
F1 F 0.37646(12) 0.90560(11) 0.05225(7) 0.0322(3) Uani 1 1 d . . .
F2 F 0.38154(12) 0.72828(10) 0.07244(7) 0.0350(3) Uani 1 1 d . . .
F3 F 0.21698(12) 0.92577(11) 0.15645(8) 0.0369(3) Uani 1 1 d . . .
F4 F 0.28321(12) 0.80849(11) 0.22644(7) 0.0387(3) Uani 1 1 d . . .
F5 F 0.09699(13) 0.71110(12) 0.01928(8) 0.0488(4) Uani 1 1 d . . .
F6 F 0.01286(13) 0.71205(14) 0.13142(9) 0.0589(4) Uani 1 1 d . . .
F7 F 0.13832(14) 0.60050(12) 0.10001(9) 0.0559(4) Uani 1 1 d . . .
F8 F 0.66813(12) 1.32123(10) 0.37721(7) 0.0327(3) Uani 1 1 d . . .
F9 F 0.56109(12) 1.29111(10) 0.25043(7) 0.0277(3) Uani 1 1 d . . .
F10 F 0.42108(13) 1.08647(11) 0.36793(8) 0.0404(3) Uani 1 1 d . . .
F11 F 0.32550(12) 1.15211(11) 0.27180(8) 0.0372(3) Uani 1 1 d . . .
F12 F 0.49457(16) 1.31073(13) 0.47938(8) 0.0544(4) Uani 1 1 d . . .
F13 F 0.27706(15) 1.24052(13) 0.41566(9) 0.0545(4) Uani 1 1 d . . .
F14 F 0.43037(14) 1.39274(11) 0.38492(8) 0.0418(3) Uani 1 1 d . . .
N1 N 0.63109(16) 0.87999(13) 0.18675(9) 0.0171(4) Uani 1 1 d . . .
N2 N 0.52343(16) 1.03207(14) 0.21752(9) 0.0179(4) Uani 1 1 d . . .
N3 N 0.75387(17) 1.12846(14) 0.30489(9) 0.0175(4) Uani 1 1 d . . .
O O 1.06944(17) 0.93889(16) 0.30018(10) 0.0485(5) Uani 1 1 d . . .

loop_
_atom_site_aniso_label
_atom_site_aniso_U_11
_atom_site_aniso_U_22
_atom_site_aniso_U_33
_atom_site_aniso_U_23
_atom_site_aniso_U_13
_atom_site_aniso_U_12
C 0.0290(14) 0.0386(14) 0.0254(13) 0.0108(11) 0.0081(11) 0.0121(11)
C1 0.0199(11) 0.0154(11) 0.0150(11) 0.0062(9) 0.0054(9) 0.0045(9)
C2 0.0243(12) 0.0149(10) 0.0147(11) 0.0083(9) 0.0070(9) 0.0070(9)
C9 0.0161(10) 0.0151(10) 0.0149(10) -0.0003(8) -0.0014(8) 0.0055(8)
C10 0.0185(11) 0.0161(11) 0.0196(11) 0.0041(9) 0.0021(9) 0.0038(9)
C11 0.0232(12) 0.0280(12) 0.0167(11) -0.0007(9) 0.0022(9) 0.0097(10)
C12 0.0269(12) 0.0149(11) 0.0298(13) -0.0019(10) -0.0028(10) 0.0085(9)
C13 0.0305(13) 0.0162(11) 0.0242(12) 0.0063(9) -0.0016(10) 0.0069(9)
C14 0.0165(11) 0.0135(10) 0.0263(12) 0.0027(9) 0.0009(9) 0.0026(9)
C15 0.0303(12) 0.0209(11) 0.0210(11) 0.0072(9) 0.0064(9) 0.0077(10)
C16 0.0408(17) 0.066(2) 0.087(2) 0.0543(18) 0.0107(15) 0.0007(15)
C17 0.102(2) 0.0331(15) 0.0260(14) 0.0113(12) -0.0007(14) 0.0167(15)
C18 0.0395(14) 0.0204(11) 0.0244(12) 0.0112(9) 0.0103(10) 0.0129(10)
C19 0.0458(15) 0.0350(14) 0.0258(13) 0.0112(11) 0.0068(11) 0.0135(12)
C20 0.0407(15) 0.0407(14) 0.0404(14) 0.0232(12) 0.0167(12) 0.0177(12)
C3 0.0279(12) 0.0173(11) 0.0223(12) 0.0005(9) -0.0009(9) 0.0086(9)
C4 0.0263(12) 0.0255(12) 0.0282(13) 0.0067(10) 0.0012(10) 0.0073(10)
C5 0.0274(14) 0.0368(15) 0.0525(17) 0.0126(13) 0.0022(12) 0.0058(12)
C6 0.0307(12) 0.0165(11) 0.0148(11) 0.0038(9) 0.0013(9) 0.0098(9)
C7 0.0360(14) 0.0225(12) 0.0308(13) 0.0144(10) 0.0119(11) 0.0154(10)
C8 0.0534(17) 0.0350(14) 0.0362(15) 0.0146(12) 0.0206(13) 0.0290(13)
C21 0.0251(12) 0.0138(10) 0.0251(12) -0.0015(9) -0.0014(9) 0.0123(9)
C26 0.0201(12) 0.0191(11) 0.0383(14) 0.0041(10) 0.0023(10) 0.0102(10)
C25 0.0250(13) 0.0200(13) 0.0617(18) -0.0041(12) -0.0029(12) 0.0098(10)
C24 0.0346(15) 0.0317(15) 0.0498(18) -0.0222(13) -0.0192(13) 0.0208(13)
C23 0.0538(17) 0.0370(15) 0.0282(13) -0.0076(12) -0.0136(12) 0.0327(13)
C22 0.0431(14) 0.0248(12) 0.0254(13) 0.0033(10) -0.0015(11) 0.0237(11)
C30 0.0279(13) 0.0264(13) 0.0454(15) 0.0148(11) 0.0086(11) 0.0012(10)
C32 0.0558(17) 0.0482(16) 0.0564(18) 0.0189(14) 0.0254(14) 0.0247(14)
C31 0.0611(18) 0.0455(16) 0.0679(19) 0.0320(15) 0.0230(15) 0.0269(14)
C27 0.0720(18) 0.0334(14) 0.0190(12) 0.0102(10) 0.0066(12) 0.0282(13)
C29 0.139(3) 0.0477(17) 0.0403(16) 0.0229(14) 0.0359(18) 0.0557(19)
C28 0.097(2) 0.0508(17) 0.0315(15) 0.0134(13) 0.0199(15) 0.0472(16)
Cu 0.02291(15) 0.01653(13) 0.02143(14) 0.00307(10) 0.00129(11) 0.00789(11)
F1 0.0322(7) 0.0392(7) 0.0227(7) 0.0102(6) -0.0025(5) 0.0121(6)
F2 0.0270(7) 0.0200(7) 0.0434(8) -0.0118(6) -0.0077(6) 0.0085(6)
F3 0.0297(7) 0.0320(7) 0.0485(8) 0.0040(6) 0.0036(6) 0.0168(6)
F4 0.0308(7) 0.0474(8) 0.0343(8) 0.0194(7) 0.0038(6) 0.0056(6)
F5 0.0396(8) 0.0469(9) 0.0406(9) 0.0058(7) -0.0138(7) 0.0035(7)
F6 0.0239(8) 0.0652(10) 0.0764(11) 0.0179(9) 0.0109(7) 0.0030(7)
F7 0.0447(9) 0.0279(8) 0.0808(11) 0.0165(8) -0.0007(8) -0.0006(7)
F8 0.0350(7) 0.0242(7) 0.0314(7) -0.0081(6) -0.0063(6) 0.0165(6)
F9 0.0385(7) 0.0223(6) 0.0305(7) 0.0147(5) 0.0094(6) 0.0160(6)
F10 0.0602(9) 0.0308(7) 0.0557(9) 0.0274(7) 0.0386(7) 0.0296(7)
F11 0.0264(7) 0.0350(8) 0.0459(8) 0.0040(6) 0.0055(6) 0.0112(6)
F12 0.0916(12) 0.0641(10) 0.0269(8) 0.0113(7) 0.0183(8) 0.0519(9)
F13 0.0702(11) 0.0517(9) 0.0737(11) 0.0302(8) 0.0510(9) 0.0420(8)
F14 0.0656(9) 0.0267(7) 0.0490(9) 0.0149(6) 0.0243(7) 0.0301(7)
N1 0.0210(10) 0.0110(8) 0.0172(9) 0.0039(7) 0.0016(7) 0.0039(7)
N2 0.0207(9) 0.0149(9) 0.0172(9) 0.0022(7) 0.0018(7) 0.0076(7)
N3 0.0199(9) 0.0126(8) 0.0156(9) 0.0016(7) -0.0016(7) 0.0039(7)
O 0.0379(11) 0.0753(13) 0.0477(11) 0.0261(10) 0.0117(9) 0.0337(10)

loop_
_atom_type_symbol
_atom_type_description
_atom_type_scat_dispersion_real
_atom_type_scat_dispersion_imag
_atom_type_scat_source
C C 0.0033 0.0016 'International Tables Vol C Tables 4.2.6.8 and 6.1.1.4'
H H 0.0000 0.0000 'International Tables Vol C Tables 4.2.6.8 and 6.1.1.4'
N N 0.0061 0.0033 'International Tables Vol C Tables 4.2.6.8 and 6.1.1.4'
O O 0.0106 0.0060 'International Tables Vol C Tables 4.2.6.8 and 6.1.1.4'
F F 0.0171 0.0103 'International Tables Vol C Tables 4.2.6.8 and 6.1.1.4'
Cu Cu 0.3201 1.2651 'International Tables Vol C Tables 4.2.6.8 and 6.1.1.4'

loop_
_geom_angle_atom_site_label_1
_geom_angle_atom_site_label_2
_geom_angle_atom_site_label_3
_geom_angle
_geom_angle_site_symmetry_1
_geom_angle_site_symmetry_3
_geom_angle_publ_flag
O C Cu 178.3(2) . . ?
N1 C1 N2 128.38(17) . . ?
N1 C1 C3 123.24(16) . . ?
N2 C1 C3 108.38(16) . . ?
N3 C2 N2 129.20(17) . . ?
N3 C2 C6 122.50(17) . . ?
N2 C2 C6 108.28(16) . . ?
C14 C9 C10 122.39(18) . . ?
C14 C9 N1 117.94(16) . . ?
C10 C9 N1 119.24(16) . . ?
C11 C10 C9 117.53(18) . . ?
C11 C10 C15 120.73(18) . . ?
C9 C10 C15 121.72(17) . . ?
C12 C11 C10 121.23(19) . . ?
C13 C12 C11 119.85(19) . . ?
C12 C13 C14 121.35(19) . . ?
C13 C14 C9 117.64(18) . . ?
C13 C14 C18 119.54(17) . . ?
C9 C14 C18 122.81(17) . . ?
C16 C15 C17 110.5(2) . . ?
C16 C15 C10 110.90(18) . . ?
C17 C15 C10 112.51(17) . . ?
C19 C18 C14 111.86(17) . . ?
C19 C18 C20 110.57(17) . . ?
C14 C18 C20 110.89(16) . . ?
F2 C3 F1 106.11(15) . . ?
F2 C3 C4 106.29(16) . . ?
F1 C3 C4 107.91(16) . . ?
F2 C3 C1 111.79(16) . . ?
F1 C3 C1 109.06(15) . . ?
C4 C3 C1 115.23(16) . . ?
F4 C4 F3 108.57(16) . . ?
F4 C4 C3 109.00(17) . . ?
F3 C4 C3 110.19(17) . . ?
F4 C4 C5 107.03(18) . . ?
F3 C4 C5 105.53(17) . . ?
C3 C4 C5 116.25(18) . . ?
F6 C5 F5 108.9(2) . . ?
F6 C5 F7 107.9(2) . . ?
F5 C5 F7 107.9(2) . . ?
F6 C5 C4 109.9(2) . . ?
F5 C5 C4 110.60(19) . . ?
F7 C5 C4 111.69(19) . . ?
F8 C6 F9 105.82(14) . . ?
F8 C6 C7 106.79(15) . . ?
F9 C6 C7 108.04(16) . . ?
F8 C6 C2 112.11(15) . . ?
F9 C6 C2 109.65(15) . . ?
C7 C6 C2 114.02(16) . . ?
F11 C7 F10 108.20(17) . . ?
F11 C7 C6 110.80(16) . . ?
F10 C7 C6 109.84(16) . . ?
F11 C7 C8 106.16(18) . . ?
F10 C7 C8 105.79(16) . . ?
C6 C7 C8 115.68(18) . . ?
F12 C8 F14 109.0(2) . . ?
F12 C8 F13 108.31(19) . . ?
F14 C8 F13 108.07(18) . . ?
F12 C8 C7 111.89(18) . . ?
F14 C8 C7 110.46(18) . . ?
F13 C8 C7 109.01(19) . . ?
C26 C21 C22 122.38(19) . . ?
C26 C21 N3 118.80(18) . . ?
C22 C21 N3 118.45(18) . . ?
C21 C26 C25 117.3(2) . . ?
C21 C26 C30 122.14(18) . . ?
C25 C26 C30 120.6(2) . . ?
C24 C25 C26 121.7(2) . . ?
C25 C24 C23 120.0(2) . . ?
C24 C23 C22 121.7(2) . . ?
C23 C22 C21 116.9(2) . . ?
C23 C22 C27 121.9(2) . . ?
C21 C22 C27 121.21(19) . . ?
C32 C30 C26 111.58(19) . . ?
C32 C30 C31 109.95(19) . . ?
C26 C30 C31 111.26(19) . . ?
C22 C27 C29 111.2(2) . . ?
C22 C27 C28 112.76(19) . . ?
C29 C27 C28 109.84(18) . . ?
C Cu N3 133.31(8) . . ?
C Cu N1 130.51(8) . . ?
N3 Cu N1 96.16(6) . . ?
C1 N1 C9 127.56(15) . . ?
C1 N1 Cu 120.68(12) . . ?
C9 N1 Cu 111.68(11) . . ?
C2 N2 C1 125.11(17) . . ?
C2 N3 C21 127.43(16) . . ?
C2 N3 Cu 120.22(13) . . ?
C21 N3 Cu 112.33(12) . . ?

loop_
_geom_bond_atom_site_label_1
_geom_bond_atom_site_label_2
_geom_bond_distance
_geom_bond_site_symmetry_2
_geom_bond_publ_flag
C O 1.138(2) . ?
C Cu 1.782(2) . ?
C1 N1 1.303(2) . ?
C1 N2 1.338(2) . ?
C1 C3 1.546(3) . ?
C2 N3 1.301(2) . ?
C2 N2 1.335(2) . ?
C2 C6 1.551(3) . ?
C9 C14 1.389(3) . ?
C9 C10 1.401(3) . ?
C9 N1 1.458(2) . ?
C10 C11 1.383(3) . ?
C10 C15 1.524(3) . ?
C11 C12 1.381(3) . ?
C12 C13 1.376(3) . ?
C13 C14 1.385(3) . ?
C14 C18 1.528(3) . ?
C15 C16 1.512(3) . ?
C15 C17 1.521(3) . ?
C18 C19 1.527(3) . ?
C18 C20 1.529(3) . ?
C3 F2 1.354(2) . ?
C3 F1 1.369(2) . ?
C3 C4 1.527(3) . ?
C4 F4 1.343(2) . ?
C4 F3 1.353(2) . ?
C4 C5 1.536(3) . ?
C5 F6 1.323(3) . ?
C5 F5 1.330(3) . ?
C5 F7 1.329(3) . ?
C6 F8 1.348(2) . ?
C6 F9 1.356(2) . ?
C6 C7 1.534(3) . ?
C7 F11 1.340(2) . ?
C7 F10 1.351(2) . ?
C7 C8 1.544(3) . ?
C8 F12 1.318(3) . ?
C8 F14 1.327(2) . ?
C8 F13 1.334(3) . ?
C21 C26 1.390(3) . ?
C21 C22 1.407(3) . ?
C21 N3 1.450(2) . ?
C26 C25 1.393(3) . ?
C26 C30 1.524(3) . ?
C25 C24 1.363(3) . ?
C24 C23 1.373(3) . ?
C23 C22 1.389(3) . ?
C22 C27 1.512(3) . ?
C30 C32 1.522(3) . ?
C30 C31 1.531(3) . ?
C27 C29 1.533(3) . ?
C27 C28 1.543(3) . ?
Cu N3 1.9391(15) . ?
Cu N1 1.9410(15) . ?
